data_7104879
loop_
_publ_author_name
'Boitrel, Bernard'
'Halime, Zakaria'
'Michaudet, Lydie'
'Lachkar, Mohamed'
'Toupet, Lo\"ic'

_publ_section_title
;
 Structural characterisation of the first mononuclear bismuth porphyrin
;
_journal_coden_ASTM CHCOFS
_journal_issue 21
_journal_name_full
;
 Chemical Communications (Cambridge, United Kingdom)
;
_journal_page_first 2670
_journal_page_last 2671
_journal_paper_doi 10.1039/b309615g
_journal_year 2003
_chemical_formula_sum 'C61.5 H54.5 Bi N9.5 O9'
_chemical_formula_weight 1279.63
_space_group_IT_number 2
_symmetry_cell_setting triclinic
_symmetry_space_group_name_Hall '-P 1'
_symmetry_space_group_name_H-M 'P -1'
_atom_sites_solution_hydrogens geom
_atom_sites_solution_primary direct
_atom_sites_solution_secondary difmap
_audit_creation_method SHELXL-97
_cell_angle_alpha 78.6930(10)
_cell_angle_beta 89.6960(10)
_cell_angle_gamma 77.0960(10)
_cell_formula_units_Z 2
_cell_length_a 12.76050(10)
_cell_length_b 13.8671(2)
_cell_length_c 15.7654(2)
_cell_measurement_temperature 120(1)
_cell_volume 2664.31(6)
_computing_structure_refinement 'SHELXL-97 (Sheldrick, 1997)'
_computing_structure_solution 'SHELXS-97 (Sheldrick, 1990)'
_diffrn_ambient_temperature 293(2)
_diffrn_measured_fraction_theta_full 0.996
_diffrn_measured_fraction_theta_max 0.996
_diffrn_radiation_monochromator graphite
_diffrn_radiation_source 'fine-focus sealed tube'
_diffrn_radiation_type MoK\a
_diffrn_radiation_wavelength 0.71073
_diffrn_reflns_av_R_equivalents 0.0327
_diffrn_reflns_av_sigmaI/netI 0.0393
_diffrn_reflns_limit_h_max 16
_diffrn_reflns_limit_h_min -16
_diffrn_reflns_limit_k_max 18
_diffrn_reflns_limit_k_min -18
_diffrn_reflns_limit_l_max 20
_diffrn_reflns_limit_l_min -20
_diffrn_reflns_number 23052
_diffrn_reflns_theta_full 27.56
_diffrn_reflns_theta_max 27.56
_diffrn_reflns_theta_min 2.99
_exptl_absorpt_coefficient_mu 3.379
_exptl_absorpt_correction_T_max none
_exptl_absorpt_correction_T_min none
_exptl_absorpt_correction_type none
_exptl_crystal_colour green
_exptl_crystal_density_diffrn 1.595
_exptl_crystal_density_method 'not measured'
_exptl_crystal_description prism
_exptl_crystal_F_000 1290
_exptl_crystal_size_max 0.32
_exptl_crystal_size_mid 0.32
_exptl_crystal_size_min 0.12
_refine_diff_density_max 2.175
_refine_diff_density_min -1.607
_refine_diff_density_rms 0.117
_refine_ls_extinction_coef 0.0048(3)
_refine_ls_extinction_expression Fc^*^=kFc[1+0.001xFc^2^\l^3^/sin(2\q)]^-1/4^
_refine_ls_extinction_method SHELXL
_refine_ls_goodness_of_fit_ref 1.078
_refine_ls_hydrogen_treatment mixed
_refine_ls_matrix_type full
_refine_ls_number_parameters 716
_refine_ls_number_reflns 12259
_refine_ls_number_restraints 0
_refine_ls_restrained_S_all 1.078
_refine_ls_R_factor_all 0.0376
_refine_ls_R_factor_gt 0.0335
_refine_ls_shift/su_max 0.177
_refine_ls_shift/su_mean 0.002
_refine_ls_structure_factor_coef Fsqd
_refine_ls_weighting_details 'calc w=1/[\s^2^(Fo^2^)+(0.0364P)^2^+6.5467P] where P=(Fo^2^+2Fc^2^)/3'
_refine_ls_weighting_scheme calc
_refine_ls_wR_factor_gt 0.0828
_refine_ls_wR_factor_ref 0.0855
_reflns_number_gt 11368
_reflns_number_total 12259
_reflns_threshold_expression >2sigma(I)
_cod_data_source_file b309615g.txt
_cod_data_source_block 3ac1bis
_cod_original_sg_symbol_H-M P-1
_cod_original_formula_sum 'C61.50 H54.50 Bi N9.50 O9'
_cod_database_code 7104879

loop_
_symmetry_equiv_pos_as_xyz
'x, y, z'
'-x, -y, -z'

loop_
_atom_site_label
_atom_site_type_symbol
_atom_site_fract_x
_atom_site_fract_y
_atom_site_fract_z
_atom_site_U_iso_or_equiv
_atom_site_adp_type
_atom_site_occupancy
_atom_site_symmetry_multiplicity
_atom_site_calc_flag
_atom_site_refinement_flags
_atom_site_disorder_assembly
_atom_site_disorder_group
C55 C 0.9315(6) 0.7003(6) 0.7761(4) 0.0698(19) Uani 1 1 d . . .
H55 H 0.8860 0.7040 0.7291 0.084 Uiso 1 1 calc R . .
C56 C 1.0082(8) 0.7490(6) 0.7621(7) 0.098(3) Uani 1 1 d . . .
H56 H 1.0167 0.7833 0.7065 0.117 Uiso 1 1 calc R . .
C57 C 1.0745(8) 0.7502(7) 0.8267(13) 0.133(6) Uani 1 1 d . . .
H57 H 1.1277 0.7869 0.8180 0.159 Uiso 1 1 calc R . .
C58 C 1.0602(7) 0.6925(10) 0.9097(8) 0.126(5) Uani 1 1 d . . .
H58 H 1.1036 0.6890 0.9579 0.151 Uiso 1 1 calc R . .
C59 C 0.9764(6) 0.6416(6) 0.9137(4) 0.074(2) Uani 1 1 d . . .
H59 H 0.9661 0.6013 0.9662 0.088 Uiso 1 1 calc R . .
N10 N 0.9130(4) 0.6475(4) 0.8487(4) 0.0581(12) Uani 1 1 d . . .
C60 C 0.9400(12) 0.9503(10) 0.5578(9) 0.139(4) Uiso 1 1 d . . .
H60 H 0.9065 0.9110 0.5991 0.167 Uiso 1 1 calc R . .
N11 N 1.0324(10) 0.9066(9) 0.5243(8) 0.150(4) Uiso 1 1 d . . .
H11 H 1.0470 0.8420 0.5408 0.180 Uiso 1 1 calc R . .
C61 C 1.1095(12) 0.9380(11) 0.4708(9) 0.148(5) Uiso 1 1 d . . .
H61 H 1.1746 0.9005 0.4562 0.177 Uiso 1 1 calc R . .
Bi1 Bi 0.897527(9) 0.376390(9) 0.748866(8) 0.01793(6) Uani 1 1 d . . .
O1 O 0.4996(3) 0.3029(3) 1.0245(2) 0.0387(7) Uani 1 1 d . . .
O2 O 0.6642(3) 0.9085(2) 0.6743(2) 0.0457(8) Uani 1 1 d . . .
O3 O 1.3784(2) 0.5039(3) 0.82151(19) 0.0356(7) Uani 1 1 d . . .
O4 O 1.0491(2) 0.4319(2) 0.83487(19) 0.0314(6) Uani 1 1 d . . .
O5 O 1.0707(3) 0.2651(2) 0.8691(2) 0.0353(6) Uani 1 1 d . . .
O6 O 1.1819(4) -0.0877(4) 0.9833(5) 0.111(2) Uani 1 1 d . . .
O7 O 0.8592(3) 0.2509(3) 0.9125(2) 0.0390(7) Uani 1 1 d . . .
H7B H 0.9412 0.2307 0.9150 0.050 Uiso 1 1 d . . .
H7A H 0.8424 0.1956 0.9464 0.050 Uiso 1 1 d . . .
O8 O 0.7819(3) 0.5126(2) 0.8358(2) 0.0399(7) Uani 1 1 d . . .
H8B H 0.7047 0.5569 0.8349 0.050 Uiso 1 1 d . . .
H8A H 0.8204 0.5607 0.8437 0.050 Uiso 1 1 d . . .
O9 O 0.5553(2) 0.6033(2) 0.83376(19) 0.0346(6) Uani 1 1 d . . .
H9B H 0.5411 0.6242 0.8899 0.042 Uiso 1 1 d . . .
H9A H 0.5055 0.5665 0.8274 0.042 Uiso 1 1 d . . .
N1 N 0.8873(2) 0.2169(2) 0.7220(2) 0.0204(6) Uani 1 1 d . . .
N2 N 0.7240(2) 0.4012(2) 0.68843(19) 0.0197(6) Uani 1 1 d . . .
N3 N 0.8868(2) 0.5156(2) 0.63639(19) 0.0191(5) Uani 1 1 d . . .
N4 N 1.0501(2) 0.3316(2) 0.67000(19) 0.0207(6) Uani 1 1 d . . .
N5 N 0.6164(3) 0.2693(2) 0.9176(2) 0.0259(6) Uani 1 1 d . . .
H5 H 0.6732 0.2845 0.8945 0.031 Uiso 1 1 calc R . .
N6 N 0.6162(3) 0.7573(2) 0.6931(2) 0.0270(7) Uani 1 1 d . . .
H6 H 0.6162 0.7028 0.7303 0.032 Uiso 1 1 calc R . .
N7 N 1.2087(2) 0.5288(2) 0.7644(2) 0.0242(6) Uani 1 1 d . . .
H7C H 1.1448 0.5212 0.7766 0.029 Uiso 1 1 calc R . .
N8 N 1.1719(3) 0.0526(3) 0.8814(3) 0.0430(10) Uani 1 1 d . . .
H8C H 1.1552 0.1176 0.8708 0.052 Uiso 1 1 calc R . .
C1 C 0.9751(3) 0.1384(3) 0.7266(3) 0.0237(7) Uani 1 1 d . . .
C2 C 0.9414(3) 0.0446(3) 0.7526(3) 0.0282(8) Uani 1 1 d . . .
H2 H 0.9850 -0.0200 0.7585 0.034 Uiso 1 1 calc R . .
C3 C 0.8349(3) 0.0677(3) 0.7667(3) 0.0253(7) Uani 1 1 d . . .
H3 H 0.7921 0.0220 0.7853 0.030 Uiso 1 1 calc R . .
C4 C 0.8003(3) 0.1763(3) 0.7477(2) 0.0206(7) Uani 1 1 d . . .
C5 C 0.6953(3) 0.2320(2) 0.7557(2) 0.0189(6) Uani 1 1 d . . .
C6 C 0.6596(3) 0.3362(2) 0.7215(2) 0.0193(6) Uani 1 1 d . . .
C7 C 0.5482(3) 0.3891(3) 0.7078(2) 0.0223(7) Uani 1 1 d . . .
H7 H 0.4887 0.3630 0.7254 0.027 Uiso 1 1 calc R . .
C8 C 0.5465(3) 0.4839(3) 0.6644(2) 0.0219(7) Uani 1 1 d . . .
H8 H 0.4855 0.5343 0.6449 0.026 Uiso 1 1 calc R . .
C9 C 0.6561(3) 0.4925(2) 0.6537(2) 0.0186(6) Uani 1 1 d . . .
C10 C 0.6888(3) 0.5809(2) 0.6162(2) 0.0189(6) Uani 1 1 d . . .
C11 C 0.7958(3) 0.5897(2) 0.6069(2) 0.0192(6) Uani 1 1 d . . .
C12 C 0.8280(3) 0.6788(3) 0.5616(2) 0.0239(7) Uani 1 1 d . . .
H12 H 0.7825 0.7390 0.5344 0.029 Uiso 1 1 calc R . .
C13 C 0.9372(3) 0.6583(3) 0.5659(2) 0.0240(7) Uani 1 1 d . . .
H13 H 0.9802 0.7026 0.5436 0.029 Uiso 1 1 calc R . .
C14 C 0.9742(3) 0.5556(3) 0.6113(2) 0.0198(6) Uani 1 1 d . . .
C15 C 1.0824(3) 0.5032(3) 0.6245(2) 0.0202(6) Uani 1 1 d . . .
C16 C 1.1164(3) 0.3982(3) 0.6486(2) 0.0202(6) Uani 1 1 d . . .
C17 C 1.2264(3) 0.3423(3) 0.6506(3) 0.0247(7) Uani 1 1 d . . .
H17 H 1.2866 0.3695 0.6392 0.030 Uiso 1 1 calc R . .
C18 C 1.2261(3) 0.2432(3) 0.6721(3) 0.0271(8) Uani 1 1 d . . .
H18 H 1.2858 0.1895 0.6776 0.033 Uiso 1 1 calc R . .
C19 C 1.1157(3) 0.2362(3) 0.6851(2) 0.0237(7) Uani 1 1 d . . .
C20 C 1.0818(3) 0.1461(3) 0.7120(3) 0.0260(7) Uani 1 1 d . . .
C21 C 0.6143(3) 0.1791(2) 0.8012(2) 0.0203(6) Uani 1 1 d . . .
C22 C 0.5768(3) 0.1078(3) 0.7658(2) 0.0234(7) Uani 1 1 d . . .
H22 H 0.6055 0.0904 0.7151 0.028 Uiso 1 1 calc R . .
C23 C 0.4973(3) 0.0621(3) 0.8050(3) 0.0294(8) Uani 1 1 d . . .
H23 H 0.4713 0.0165 0.7797 0.035 Uiso 1 1 calc R . .
C24 C 0.4574(3) 0.0855(3) 0.8822(3) 0.0327(9) Uani 1 1 d . . .
H24 H 0.4045 0.0551 0.9087 0.039 Uiso 1 1 calc R . .
C25 C 0.4953(3) 0.1535(3) 0.9204(3) 0.0293(8) Uani 1 1 d . . .
H25 H 0.4687 0.1676 0.9727 0.035 Uiso 1 1 calc R . .
C26 C 0.5735(3) 0.2009(3) 0.8804(2) 0.0234(7) Uani 1 1 d . . .
C27 C 0.5808(3) 0.3145(3) 0.9846(2) 0.0281(8) Uani 1 1 d . . .
C28 C 0.6487(4) 0.3825(4) 1.0078(3) 0.0394(10) Uani 1 1 d . . .
H28A H 0.7080 0.3822 0.9701 0.059 Uiso 1 1 calc R . .
H28B H 0.6755 0.3585 1.0667 0.059 Uiso 1 1 calc R . .
H28C H 0.6057 0.4500 1.0013 0.059 Uiso 1 1 calc R . .
C29 C 0.6065(3) 0.6720(2) 0.5739(2) 0.0203(7) Uani 1 1 d . . .
C30 C 0.5620(3) 0.6736(3) 0.4926(2) 0.0232(7) Uani 1 1 d . . .
H30 H 0.5737 0.6142 0.4714 0.028 Uiso 1 1 calc R . .
C31 C 0.5006(3) 0.7620(3) 0.4428(3) 0.0271(8) Uani 1 1 d . . .
H31 H 0.4717 0.7618 0.3888 0.032 Uiso 1 1 calc R . .
C32 C 0.4830(3) 0.8508(3) 0.4745(3) 0.0282(8) Uani 1 1 d . . .
H32 H 0.4453 0.9110 0.4404 0.034 Uiso 1 1 calc R . .
C33 C 0.5211(3) 0.8502(3) 0.5565(3) 0.0272(8) Uani 1 1 d . . .
H33 H 0.5064 0.9094 0.5781 0.033 Uiso 1 1 calc R . .
C34 C 0.5819(3) 0.7611(3) 0.6072(2) 0.0224(7) Uani 1 1 d . . .
C35 C 0.6494(3) 0.8325(3) 0.7223(3) 0.0318(8) Uani 1 1 d . . .
C36 C 0.6656(4) 0.8139(4) 0.8189(3) 0.0435(11) Uani 1 1 d . . .
H36A H 0.6496 0.7502 0.8442 0.065 Uiso 1 1 calc R . .
H36B H 0.6186 0.8669 0.8409 0.065 Uiso 1 1 calc R . .
H36C H 0.7389 0.8126 0.8333 0.065 Uiso 1 1 calc R . .
C37 C 1.1658(3) 0.5644(3) 0.6092(2) 0.0208(7) Uani 1 1 d . . .
C38 C 1.1853(3) 0.6105(3) 0.5255(3) 0.0263(7) Uani 1 1 d . . .
H38 H 1.1490 0.5994 0.4786 0.032 Uiso 1 1 calc R . .
C39 C 1.2576(3) 0.6724(3) 0.5111(3) 0.0287(8) Uani 1 1 d . . .
H39 H 1.2714 0.7010 0.4549 0.034 Uiso 1 1 calc R . .
C40 C 1.3092(3) 0.6914(3) 0.5811(3) 0.0283(8) Uani 1 1 d . . .
H40 H 1.3560 0.7348 0.5719 0.034 Uiso 1 1 calc R . .
C41 C 1.2916(3) 0.6458(3) 0.6649(3) 0.0255(7) Uani 1 1 d . . .
H41 H 1.3258 0.6597 0.7115 0.031 Uiso 1 1 calc R . .
C42 C 1.2233(3) 0.5797(3) 0.6796(2) 0.0215(7) Uani 1 1 d . . .
C43 C 1.2865(3) 0.4907(3) 0.8284(3) 0.0262(7) Uani 1 1 d . . .
C44 C 1.2521(3) 0.4303(3) 0.9107(3) 0.0318(8) Uani 1 1 d . . .
H44A H 1.1919 0.4733 0.9328 0.038 Uiso 1 1 calc R . .
H44B H 1.3109 0.4129 0.9537 0.038 Uiso 1 1 calc R . .
C45 C 1.2194(3) 0.3335(3) 0.9012(3) 0.0357(9) Uani 1 1 d . . .
H45A H 1.2281 0.2887 0.9575 0.043 Uiso 1 1 calc R . .
H45B H 1.2691 0.3006 0.8633 0.043 Uiso 1 1 calc R . .
C46 C 1.1050(3) 0.3448(3) 0.8658(3) 0.0298(8) Uani 1 1 d . . .
C47 C 1.1675(3) 0.0499(3) 0.7291(4) 0.0372(10) Uani 1 1 d . . .
C48 C 1.2069(4) 0.0055(4) 0.6598(5) 0.0557(15) Uani 1 1 d . . .
H48 H 1.1799 0.0354 0.6039 0.067 Uiso 1 1 calc R . .
C49 C 1.2859(5) -0.0829(4) 0.6740(6) 0.076(2) Uani 1 1 d . . .
H49 H 1.3126 -0.1120 0.6276 0.092 Uiso 1 1 calc R . .
C50 C 1.3243(4) -0.1271(3) 0.7559(5) 0.0580(18) Uani 1 1 d . . .
H50 H 1.3750 -0.1881 0.7650 0.070 Uiso 1 1 calc R . .
C51 C 1.2901(4) -0.0838(3) 0.8262(5) 0.068(2) Uani 1 1 d . . .
H51 H 1.3200 -0.1130 0.8814 0.081 Uiso 1 1 calc R . .
C52 C 1.2091(3) 0.0054(3) 0.8118(4) 0.0431(12) Uani 1 1 d . . .
C53 C 1.1603(5) 0.0053(5) 0.9626(5) 0.069(2) Uani 1 1 d . . .
C54 C 1.1206(7) 0.0719(7) 1.0246(5) 0.087(3) Uani 1 1 d . . .
H54A H 1.1092 0.1412 0.9954 0.130 Uiso 1 1 calc R . .
H54B H 1.1729 0.0590 1.0714 0.130 Uiso 1 1 calc R . .
H54C H 1.0541 0.0586 1.0471 0.130 Uiso 1 1 calc R . .

loop_
_atom_site_aniso_label
_atom_site_aniso_U_11
_atom_site_aniso_U_22
_atom_site_aniso_U_33
_atom_site_aniso_U_23
_atom_site_aniso_U_13
_atom_site_aniso_U_12
C55 0.068(4) 0.082(5) 0.052(4) -0.028(3) -0.002(3) 0.012(4)
C56 0.082(6) 0.052(4) 0.132(8) 0.016(4) 0.061(6) 0.012(4)
C57 0.056(5) 0.063(5) 0.313(19) -0.103(8) 0.066(8) -0.029(4)
C58 0.051(5) 0.190(11) 0.150(9) -0.141(9) -0.041(5) 0.038(6)
C59 0.062(4) 0.088(5) 0.045(3) -0.002(3) 0.006(3) 0.027(4)
N10 0.053(3) 0.045(2) 0.079(4) -0.023(2) 0.002(3) -0.007(2)
Bi1 0.01650(8) 0.01761(7) 0.02089(8) -0.00530(5) 0.00339(4) -0.00521(4)
O1 0.0340(16) 0.0539(19) 0.0337(16) -0.0166(14) 0.0128(13) -0.0148(14)
O2 0.062(2) 0.0316(16) 0.050(2) -0.0106(15) -0.0022(17) -0.0214(15)
O3 0.0210(14) 0.0577(19) 0.0316(15) -0.0126(14) 0.0016(11) -0.0129(13)
O4 0.0267(14) 0.0345(15) 0.0344(15) -0.0084(12) 0.0011(11) -0.0088(11)
O5 0.0383(17) 0.0336(15) 0.0334(15) -0.0025(12) -0.0030(12) -0.0100(12)
O6 0.078(4) 0.063(3) 0.152(6) 0.065(3) 0.002(4) -0.010(3)
O7 0.0382(17) 0.0502(18) 0.0312(15) -0.0037(14) 0.0010(13) -0.0195(14)
O8 0.0329(16) 0.0358(16) 0.056(2) -0.0216(15) 0.0093(14) -0.0076(13)
O9 0.0338(16) 0.0404(16) 0.0333(15) -0.0108(13) 0.0084(12) -0.0135(13)
N1 0.0171(14) 0.0183(13) 0.0261(15) -0.0045(11) 0.0039(11) -0.0046(11)
N2 0.0195(14) 0.0171(13) 0.0243(14) -0.0037(11) 0.0037(11) -0.0080(11)
N3 0.0156(13) 0.0176(13) 0.0253(14) -0.0047(11) 0.0026(11) -0.0056(10)
N4 0.0193(14) 0.0196(13) 0.0242(14) -0.0072(11) 0.0044(11) -0.0041(11)
N5 0.0240(15) 0.0298(16) 0.0271(16) -0.0079(13) 0.0072(12) -0.0114(12)
N6 0.0301(17) 0.0225(15) 0.0291(16) -0.0072(13) -0.0006(13) -0.0058(12)
N7 0.0192(14) 0.0283(15) 0.0273(16) -0.0072(13) 0.0015(12) -0.0085(12)
N8 0.0287(19) 0.0277(18) 0.064(3) 0.0127(18) -0.0121(18) -0.0077(14)
C1 0.0201(17) 0.0194(16) 0.0323(19) -0.0066(14) 0.0051(14) -0.0049(13)
C2 0.0255(19) 0.0168(16) 0.042(2) -0.0070(15) 0.0056(16) -0.0040(13)
C3 0.0234(18) 0.0182(16) 0.035(2) -0.0037(14) 0.0040(15) -0.0070(13)
C4 0.0191(16) 0.0196(16) 0.0238(16) -0.0044(13) 0.0014(13) -0.0055(12)
C5 0.0191(16) 0.0192(15) 0.0203(15) -0.0049(12) 0.0010(12) -0.0078(12)
C6 0.0196(16) 0.0181(15) 0.0213(16) -0.0053(13) 0.0033(12) -0.0055(12)
C7 0.0179(16) 0.0214(16) 0.0293(18) -0.0063(14) 0.0030(13) -0.0074(13)
C8 0.0169(16) 0.0198(16) 0.0292(18) -0.0047(14) 0.0025(13) -0.0047(12)
C9 0.0175(16) 0.0166(15) 0.0226(16) -0.0050(12) 0.0022(12) -0.0046(12)
C10 0.0191(16) 0.0167(15) 0.0200(15) -0.0024(12) 0.0004(12) -0.0032(12)
C11 0.0188(16) 0.0183(15) 0.0220(16) -0.0045(13) 0.0008(12) -0.0067(12)
C12 0.0240(18) 0.0210(16) 0.0262(17) -0.0002(14) -0.0001(14) -0.0076(13)
C13 0.0232(17) 0.0224(16) 0.0263(17) 0.0004(14) 0.0027(14) -0.0095(13)
C14 0.0201(16) 0.0206(16) 0.0207(16) -0.0058(13) 0.0028(12) -0.0077(13)
C15 0.0169(16) 0.0241(16) 0.0215(16) -0.0060(13) 0.0034(12) -0.0074(13)
C16 0.0177(16) 0.0250(16) 0.0204(16) -0.0080(13) 0.0048(12) -0.0074(13)
C17 0.0167(16) 0.0269(17) 0.0328(19) -0.0090(15) 0.0078(14) -0.0069(13)
C18 0.0191(17) 0.0259(18) 0.036(2) -0.0097(15) 0.0073(15) -0.0013(14)
C19 0.0222(17) 0.0223(16) 0.0284(18) -0.0094(14) 0.0063(14) -0.0053(13)
C20 0.0210(17) 0.0212(16) 0.037(2) -0.0112(15) 0.0085(15) -0.0031(13)
C21 0.0180(16) 0.0168(15) 0.0245(17) 0.0006(13) -0.0006(13) -0.0050(12)
C22 0.0244(17) 0.0184(15) 0.0264(17) -0.0013(13) -0.0005(14) -0.0057(13)
C23 0.0252(19) 0.0247(18) 0.040(2) -0.0041(16) -0.0018(16) -0.0119(14)
C24 0.0259(19) 0.032(2) 0.042(2) -0.0021(17) 0.0064(17) -0.0168(16)
C25 0.0264(19) 0.0323(19) 0.0299(19) -0.0037(16) 0.0077(15) -0.0107(15)
C26 0.0209(17) 0.0229(16) 0.0261(17) -0.0028(14) -0.0003(13) -0.0060(13)
C27 0.0283(19) 0.0318(19) 0.0242(18) -0.0052(15) 0.0034(15) -0.0070(15)
C28 0.043(3) 0.046(2) 0.038(2) -0.020(2) 0.0095(19) -0.019(2)
C29 0.0153(15) 0.0180(15) 0.0274(17) -0.0026(13) 0.0024(13) -0.0047(12)
C30 0.0215(17) 0.0226(16) 0.0258(17) -0.0045(14) 0.0040(13) -0.0060(13)
C31 0.0252(18) 0.0291(18) 0.0254(18) -0.0002(15) -0.0006(14) -0.0076(15)
C32 0.0241(18) 0.0225(17) 0.035(2) 0.0013(15) 0.0000(15) -0.0061(14)
C33 0.0248(18) 0.0189(16) 0.039(2) -0.0069(15) 0.0051(15) -0.0065(13)
C34 0.0209(17) 0.0208(16) 0.0278(18) -0.0056(14) 0.0030(13) -0.0087(13)
C35 0.030(2) 0.0244(18) 0.043(2) -0.0152(17) -0.0006(17) -0.0039(15)
C36 0.054(3) 0.038(2) 0.042(3) -0.017(2) -0.008(2) -0.009(2)
C37 0.0164(15) 0.0217(16) 0.0256(17) -0.0062(13) 0.0039(13) -0.0058(12)
C38 0.0259(18) 0.0284(18) 0.0282(18) -0.0078(15) 0.0064(14) -0.0120(15)
C39 0.0282(19) 0.0285(18) 0.032(2) -0.0062(15) 0.0107(15) -0.0114(15)
C40 0.0216(18) 0.0244(17) 0.042(2) -0.0096(16) 0.0110(15) -0.0103(14)
C41 0.0187(17) 0.0257(17) 0.036(2) -0.0107(15) 0.0040(14) -0.0095(13)
C42 0.0176(16) 0.0217(16) 0.0270(17) -0.0077(14) 0.0029(13) -0.0057(12)
C43 0.0233(18) 0.0303(18) 0.0275(18) -0.0122(15) 0.0018(14) -0.0057(14)
C44 0.027(2) 0.041(2) 0.0276(19) -0.0050(17) -0.0045(15) -0.0093(16)
C45 0.029(2) 0.039(2) 0.037(2) -0.0042(18) -0.0051(17) -0.0078(17)
C46 0.0280(19) 0.037(2) 0.0262(18) -0.0082(16) 0.0014(15) -0.0096(16)
C47 0.0181(18) 0.0199(17) 0.075(3) -0.0134(19) 0.0108(19) -0.0051(14)
C48 0.039(3) 0.036(2) 0.103(5) -0.038(3) 0.028(3) -0.011(2)
C49 0.044(3) 0.034(3) 0.162(8) -0.050(4) 0.035(4) -0.007(2)
C50 0.029(2) 0.0127(18) 0.133(6) -0.025(3) 0.005(3) 0.0009(16)
C51 0.021(2) 0.0166(19) 0.160(7) -0.004(3) -0.017(3) -0.0057(16)
C52 0.0197(19) 0.0189(18) 0.087(4) -0.001(2) -0.004(2) -0.0056(15)
C53 0.048(3) 0.061(4) 0.080(5) 0.038(3) -0.016(3) -0.016(3)
C54 0.096(6) 0.108(6) 0.046(4) 0.024(4) -0.011(4) -0.034(5)

loop_
_atom_type_symbol
_atom_type_description
_atom_type_scat_dispersion_real
_atom_type_scat_dispersion_imag
_atom_type_scat_source
C C 0.0033 0.0016 'International Tables Vol C Tables 4.2.6.8 and 6.1.1.4'
H H 0.0000 0.0000 'International Tables Vol C Tables 4.2.6.8 and 6.1.1.4'
N N 0.0061 0.0033 'International Tables Vol C Tables 4.2.6.8 and 6.1.1.4'
O O 0.0106 0.0060 'International Tables Vol C Tables 4.2.6.8 and 6.1.1.4'
Bi Bi -4.1077 10.2566 'International Tables Vol C Tables 4.2.6.8 and 6.1.1.4'

loop_
_geom_angle_atom_site_label_1
_geom_angle_atom_site_label_2
_geom_angle_atom_site_label_3
_geom_angle
_geom_angle_site_symmetry_1
_geom_angle_site_symmetry_3
_geom_angle_publ_flag
N10 C55 C56 126.0(8) . . ?
N10 C55 H55 117.0 . . ?
C56 C55 H55 117.0 . . ?
C55 C56 C57 120.7(9) . . ?
C55 C56 H56 119.7 . . ?
C57 C56 H56 119.7 . . ?
C56 C57 C58 117.0(7) . . ?
C56 C57 H57 121.5 . . ?
C58 C57 H57 121.5 . . ?
C59 C58 C57 115.5(7) . . ?
C59 C58 H58 122.2 . . ?
C57 C58 H58 122.2 . . ?
N10 C59 C58 123.6(8) . . ?
N10 C59 H59 118.2 . . ?
C58 C59 H59 118.2 . . ?
C55 N10 C59 117.1(6) . . ?
N11 C60 C61 121.0(13) . 2_776 ?
N11 C60 H60 119.6 . . ?
C61 C60 H60 119.4 2_776 . ?
C60 N11 C61 137.1(13) . . ?
C60 N11 H11 111.4 . . ?
C61 N11 H11 111.5 . . ?
N11 C61 C60 101.5(13) . 2_776 ?
N11 C61 H61 129.1 . . ?
C60 C61 H61 129.3 2_776 . ?
N3 Bi1 N4 75.89(10) . . ?
N3 Bi1 N2 76.95(10) . . ?
N4 Bi1 N2 121.36(10) . . ?
N3 Bi1 N1 121.51(10) . . ?
N4 Bi1 N1 76.50(10) . . ?
N2 Bi1 N1 75.30(10) . . ?
N3 Bi1 O4 91.33(9) . . ?
N4 Bi1 O4 77.93(10) . . ?
N2 Bi1 O4 152.85(9) . . ?
N1 Bi1 O4 130.78(9) . . ?
N3 Bi1 O8 84.59(10) . . ?
N4 Bi1 O8 147.11(10) . . ?
N2 Bi1 O8 78.24(10) . . ?
N1 Bi1 O8 136.32(10) . . ?
O4 Bi1 O8 76.31(9) . . ?
C46 O4 Bi1 98.0(2) . . ?
H7B O7 H7A 101.5 . . ?
Bi1 O8 H8B 139.2 . . ?
Bi1 O8 H8A 111.2 . . ?
H8B O8 H8A 98.4 . . ?
H9B O9 H9A 105.4 . . ?
C1 N1 C4 107.4(3) . . ?
C1 N1 Bi1 123.2(2) . . ?
C4 N1 Bi1 120.6(2) . . ?
C9 N2 C6 106.8(3) . . ?
C9 N2 Bi1 126.5(2) . . ?
C6 N2 Bi1 119.6(2) . . ?
C14 N3 C11 107.1(3) . . ?
C14 N3 Bi1 122.7(2) . . ?
C11 N3 Bi1 126.5(2) . . ?
C19 N4 C16 106.6(3) . . ?
C19 N4 Bi1 123.1(2) . . ?
C16 N4 Bi1 119.4(2) . . ?
C27 N5 C26 129.4(3) . . ?
C27 N5 H5 115.3 . . ?
C26 N5 H5 115.3 . . ?
C35 N6 C34 125.7(3) . . ?
C35 N6 H6 117.1 . . ?
C34 N6 H6 117.1 . . ?
C43 N7 C42 125.9(3) . . ?
C43 N7 H7C 117.1 . . ?
C42 N7 H7C 117.1 . . ?
C53 N8 C52 125.9(5) . . ?
C53 N8 H8C 117.1 . . ?
C52 N8 H8C 117.1 . . ?
N1 C1 C20 126.3(3) . . ?
N1 C1 C2 109.0(3) . . ?
C20 C1 C2 124.7(3) . . ?
C3 C2 C1 107.5(3) . . ?
C3 C2 H2 126.2 . . ?
C1 C2 H2 126.2 . . ?
C2 C3 C4 107.2(3) . . ?
C2 C3 H3 126.4 . . ?
C4 C3 H3 126.4 . . ?
N1 C4 C5 125.5(3) . . ?
N1 C4 C3 108.9(3) . . ?
C5 C4 C3 125.7(3) . . ?
C4 C5 C6 123.8(3) . . ?
C4 C5 C21 119.4(3) . . ?
C6 C5 C21 116.8(3) . . ?
N2 C6 C5 125.8(3) . . ?
N2 C6 C7 109.2(3) . . ?
C5 C6 C7 124.7(3) . . ?
C8 C7 C6 107.1(3) . . ?
C8 C7 H7 126.5 . . ?
C6 C7 H7 126.5 . . ?
C7 C8 C9 107.6(3) . . ?
C7 C8 H8 126.2 . . ?
C9 C8 H8 126.2 . . ?
N2 C9 C10 125.3(3) . . ?
N2 C9 C8 109.3(3) . . ?
C10 C9 C8 125.3(3) . . ?
C11 C10 C9 125.4(3) . . ?
C11 C10 C29 114.9(3) . . ?
C9 C10 C29 119.5(3) . . ?
N3 C11 C10 126.5(3) . . ?
N3 C11 C12 108.9(3) . . ?
C10 C11 C12 124.5(3) . . ?
C13 C12 C11 107.3(3) . . ?
C13 C12 H12 126.3 . . ?
C11 C12 H12 126.3 . . ?
C12 C13 C14 107.4(3) . . ?
C12 C13 H13 126.3 . . ?
C14 C13 H13 126.3 . . ?
N3 C14 C15 125.4(3) . . ?
N3 C14 C13 109.2(3) . . ?
C15 C14 C13 125.3(3) . . ?
C16 C15 C14 124.3(3) . . ?
C16 C15 C37 118.5(3) . . ?
C14 C15 C37 117.2(3) . . ?
N4 C16 C15 125.7(3) . . ?
N4 C16 C17 109.3(3) . . ?
C15 C16 C17 124.9(3) . . ?
C18 C17 C16 107.4(3) . . ?
C18 C17 H17 126.3 . . ?
C16 C17 H17 126.3 . . ?
C17 C18 C19 107.2(3) . . ?
C17 C18 H18 126.4 . . ?
C19 C18 H18 126.4 . . ?
N4 C19 C20 125.5(3) . . ?
N4 C19 C18 109.5(3) . . ?
C20 C19 C18 125.0(3) . . ?
C19 C20 C1 125.6(3) . . ?
C19 C20 C47 117.0(3) . . ?
C1 C20 C47 117.5(3) . . ?
C22 C21 C26 118.5(3) . . ?
C22 C21 C5 120.7(3) . . ?
C26 C21 C5 120.8(3) . . ?
C23 C22 C21 121.3(4) . . ?
C23 C22 H22 119.4 . . ?
C21 C22 H22 119.4 . . ?
C24 C23 C22 119.2(4) . . ?
C24 C23 H23 120.4 . . ?
C22 C23 H23 120.4 . . ?
C25 C24 C23 120.9(4) . . ?
C25 C24 H24 119.5 . . ?
C23 C24 H24 119.5 . . ?
C24 C25 C26 120.0(4) . . ?
C24 C25 H25 120.0 . . ?
C26 C25 H25 120.0 . . ?
C25 C26 C21 120.0(3) . . ?
C25 C26 N5 122.1(4) . . ?
C21 C26 N5 117.8(3) . . ?
O1 C27 N5 124.2(4) . . ?
O1 C27 C28 121.2(4) . . ?
N5 C27 C28 114.6(3) . . ?
C27 C28 H28A 109.5 . . ?
C27 C28 H28B 109.5 . . ?
H28A C28 H28B 109.5 . . ?
C27 C28 H28C 109.5 . . ?
H28A C28 H28C 109.5 . . ?
H28B C28 H28C 109.5 . . ?
C30 C29 C34 118.3(3) . . ?
C30 C29 C10 118.8(3) . . ?
C34 C29 C10 122.5(3) . . ?
C31 C30 C29 121.5(3) . . ?
C31 C30 H30 119.2 . . ?
C29 C30 H30 119.2 . . ?
C30 C31 C32 119.2(4) . . ?
C30 C31 H31 120.4 . . ?
C32 C31 H31 120.4 . . ?
C33 C32 C31 120.4(3) . . ?
C33 C32 H32 119.8 . . ?
C31 C32 H32 119.8 . . ?
C32 C33 C34 120.4(3) . . ?
C32 C33 H33 119.8 . . ?
C34 C33 H33 119.8 . . ?
C33 C34 C29 119.9(3) . . ?
C33 C34 N6 121.3(3) . . ?
C29 C34 N6 118.7(3) . . ?
O2 C35 N6 123.2(4) . . ?
O2 C35 C36 122.8(4) . . ?
N6 C35 C36 114.0(4) . . ?
C35 C36 H36A 109.5 . . ?
C35 C36 H36B 109.5 . . ?
H36A C36 H36B 109.5 . . ?
C35 C36 H36C 109.5 . . ?
H36A C36 H36C 109.5 . . ?
H36B C36 H36C 109.5 . . ?
C38 C37 C42 118.9(3) . . ?
C38 C37 C15 120.7(3) . . ?
C42 C37 C15 120.3(3) . . ?
C39 C38 C37 121.2(4) . . ?
C39 C38 H38 119.4 . . ?
C37 C38 H38 119.4 . . ?
C38 C39 C40 119.5(4) . . ?
C38 C39 H39 120.3 . . ?
C40 C39 H39 120.3 . . ?
C39 C40 C41 120.3(3) . . ?
C39 C40 H40 119.8 . . ?
C41 C40 H40 119.8 . . ?
C42 C41 C40 120.5(4) . . ?
C42 C41 H41 119.8 . . ?
C40 C41 H41 119.8 . . ?
C41 C42 C37 119.5(3) . . ?
C41 C42 N7 121.1(3) . . ?
C37 C42 N7 119.4(3) . . ?
O3 C43 N7 123.2(4) . . ?
O3 C43 C44 121.5(4) . . ?
N7 C43 C44 115.3(3) . . ?
C43 C44 C45 115.6(4) . . ?
C43 C44 H44A 108.4 . . ?
C45 C44 H44A 108.4 . . ?
C43 C44 H44B 108.4 . . ?
C45 C44 H44B 108.4 . . ?
H44A C44 H44B 107.4 . . ?
C44 C45 C46 116.7(4) . . ?
C44 C45 H45A 108.1 . . ?
C46 C45 H45A 108.1 . . ?
C44 C45 H45B 108.1 . . ?
C46 C45 H45B 108.1 . . ?
H45A C45 H45B 107.3 . . ?
O4 C46 O5 123.0(4) . . ?
O4 C46 C45 119.3(4) . . ?
O5 C46 C45 117.8(4) . . ?
C52 C47 C48 119.3(4) . . ?
C52 C47 C20 121.4(4) . . ?
C48 C47 C20 119.3(5) . . ?
C49 C48 C47 120.3(7) . . ?
C49 C48 H48 119.9 . . ?
C47 C48 H48 119.9 . . ?
C50 C49 C48 119.8(7) . . ?
C50 C49 H49 120.1 . . ?
C48 C49 H49 120.1 . . ?
C49 C50 C51 121.9(5) . . ?
C49 C50 H50 119.1 . . ?
C51 C50 H50 119.1 . . ?
C50 C51 C52 118.3(6) . . ?
C50 C51 H51 120.9 . . ?
C52 C51 H51 120.9 . . ?
C47 C52 C51 120.4(6) . . ?
C47 C52 N8 119.2(4) . . ?
C51 C52 N8 120.3(5) . . ?
O6 C53 N8 121.3(8) . . ?
O6 C53 C54 123.0(7) . . ?
N8 C53 C54 115.7(6) . . ?
C53 C54 H54A 109.5 . . ?
C53 C54 H54B 109.5 . . ?
H54A C54 H54B 109.5 . . ?
C53 C54 H54C 109.5 . . ?
H54A C54 H54C 109.5 . . ?
H54B C54 H54C 109.5 . . ?

loop_
_geom_bond_atom_site_label_1
_geom_bond_atom_site_label_2
_geom_bond_distance
_geom_bond_site_symmetry_2
_geom_bond_publ_flag
C55 N10 1.283(9) . ?
C55 C56 1.303(12) . ?
C55 H55 0.9300 . ?
C56 C57 1.332(17) . ?
C56 H56 0.9300 . ?
C57 C58 1.428(17) . ?
C57 H57 0.9300 . ?
C58 C59 1.401(14) . ?
C58 H58 0.9300 . ?
C59 N10 1.287(9) . ?
C59 H59 0.9300 . ?
C60 N11 1.355(16) . ?
C60 C61 1.515(17) 2_776 ?
C60 H60 0.9300 . ?
N11 C61 1.381(16) . ?
N11 H11 0.8600 . ?
C61 C60 1.515(17) 2_776 ?
C61 H61 0.9300 . ?
Bi1 N3 2.330(3) . ?
Bi1 N4 2.337(3) . ?
Bi1 N2 2.342(3) . ?
Bi1 N1 2.362(3) . ?
Bi1 O4 2.697(3) . ?
Bi1 O8 2.715(3) . ?
O1 C27 1.233(5) . ?
O2 C35 1.223(5) . ?
O3 C43 1.227(5) . ?
O4 C46 1.262(5) . ?
O5 C46 1.269(5) . ?
O6 C53 1.233(8) . ?
O7 H7B 1.0205 . ?
O7 H7A 0.9119 . ?
O8 H8B 1.0366 . ?
O8 H8A 0.9392 . ?
O9 H9B 0.9874 . ?
O9 H9A 0.9163 . ?
N1 C1 1.368(4) . ?
N1 C4 1.379(4) . ?
N2 C9 1.377(4) . ?
N2 C6 1.380(4) . ?
N3 C14 1.376(4) . ?
N3 C11 1.381(4) . ?
N4 C19 1.375(4) . ?
N4 C16 1.380(4) . ?
N5 C27 1.357(5) . ?
N5 C26 1.414(5) . ?
N5 H5 0.8600 . ?
N6 C35 1.367(5) . ?
N6 C34 1.413(5) . ?
N6 H6 0.8600 . ?
N7 C43 1.361(5) . ?
N7 C42 1.417(5) . ?
N7 H7C 0.8600 . ?
N8 C53 1.344(8) . ?
N8 C52 1.412(7) . ?
N8 H8C 0.8600 . ?
C1 C20 1.403(5) . ?
C1 C2 1.443(5) . ?
C2 C3 1.352(5) . ?
C2 H2 0.9300 . ?
C3 C4 1.443(5) . ?
C3 H3 0.9300 . ?
C4 C5 1.407(5) . ?
C5 C6 1.410(5) . ?
C5 C21 1.498(5) . ?
C6 C7 1.442(5) . ?
C7 C8 1.354(5) . ?
C7 H7 0.9300 . ?
C8 C9 1.436(5) . ?
C8 H8 0.9300 . ?
C9 C10 1.402(5) . ?
C10 C11 1.402(5) . ?
C10 C29 1.493(5) . ?
C11 C12 1.443(5) . ?
C12 C13 1.358(5) . ?
C12 H12 0.9300 . ?
C13 C14 1.438(5) . ?
C13 H13 0.9300 . ?
C14 C15 1.405(5) . ?
C15 C16 1.398(5) . ?
C15 C37 1.495(5) . ?
C16 C17 1.442(5) . ?
C17 C18 1.350(5) . ?
C17 H17 0.9300 . ?
C18 C19 1.444(5) . ?
C18 H18 0.9300 . ?
C19 C20 1.401(5) . ?
C20 C47 1.503(5) . ?
C21 C22 1.396(5) . ?
C21 C26 1.411(5) . ?
C22 C23 1.392(5) . ?
C22 H22 0.9300 . ?
C23 C24 1.384(6) . ?
C23 H23 0.9300 . ?
C24 C25 1.384(6) . ?
C24 H24 0.9300 . ?
C25 C26 1.395(5) . ?
C25 H25 0.9300 . ?
C27 C28 1.509(6) . ?
C28 H28A 0.9600 . ?
C28 H28B 0.9600 . ?
C28 H28C 0.9600 . ?
C29 C30 1.398(5) . ?
C29 C34 1.408(5) . ?
C30 C31 1.391(5) . ?
C30 H30 0.9300 . ?
C31 C32 1.391(6) . ?
C31 H31 0.9300 . ?
C32 C33 1.381(6) . ?
C32 H32 0.9300 . ?
C33 C34 1.400(5) . ?
C33 H33 0.9300 . ?
C35 C36 1.500(6) . ?
C36 H36A 0.9600 . ?
C36 H36B 0.9600 . ?
C36 H36C 0.9600 . ?
C37 C38 1.395(5) . ?
C37 C42 1.409(5) . ?
C38 C39 1.383(5) . ?
C38 H38 0.9300 . ?
C39 C40 1.386(6) . ?
C39 H39 0.9300 . ?
C40 C41 1.389(6) . ?
C40 H40 0.9300 . ?
C41 C42 1.388(5) . ?
C41 H41 0.9300 . ?
C43 C44 1.520(6) . ?
C44 C45 1.526(6) . ?
C44 H44A 0.9700 . ?
C44 H44B 0.9700 . ?
C45 C46 1.529(6) . ?
C45 H45A 0.9700 . ?
C45 H45B 0.9700 . ?
C47 C52 1.381(8) . ?
C47 C48 1.395(7) . ?
C48 C49 1.382(7) . ?
C48 H48 0.9300 . ?
C49 C50 1.358(11) . ?
C49 H49 0.9300 . ?
C50 C51 1.385(10) . ?
C50 H50 0.9300 . ?
C51 C52 1.404(6) . ?
C51 H51 0.9300 . ?
C53 C54 1.485(12) . ?
C54 H54A 0.9600 . ?
C54 H54B 0.9600 . ?
C54 H54C 0.9600 . ?

loop_
_geom_torsion_atom_site_label_1
_geom_torsion_atom_site_label_2
_geom_torsion_atom_site_label_3
_geom_torsion_atom_site_label_4
_geom_torsion
_geom_torsion_site_symmetry_1
_geom_torsion_site_symmetry_2
_geom_torsion_site_symmetry_3
_geom_torsion_site_symmetry_4
_geom_torsion_publ_flag
N10 C55 C56 C57 -2.3(12) . . . . ?
C55 C56 C57 C58 2.6(12) . . . . ?
C56 C57 C58 C59 -0.6(11) . . . . ?
C57 C58 C59 N10 -2.2(11) . . . . ?
C56 C55 N10 C59 -0.5(10) . . . . ?
C58 C59 N10 C55 2.8(10) . . . . ?
C61 C60 N11 C61 8(3) 2_776 . . . ?
C60 N11 C61 C60 -7(2) . . . 2_776 ?
N3 Bi1 O4 C46 -143.5(2) . . . . ?
N4 Bi1 O4 C46 -68.3(2) . . . . ?
N2 Bi1 O4 C46 153.2(3) . . . . ?
N1 Bi1 O4 C46 -8.3(3) . . . . ?
O8 Bi1 O4 C46 132.4(3) . . . . ?
N3 Bi1 N1 C1 104.3(3) . . . . ?
N4 Bi1 N1 C1 40.5(3) . . . . ?
N2 Bi1 N1 C1 168.5(3) . . . . ?
O4 Bi1 N1 C1 -20.1(3) . . . . ?
O8 Bi1 N1 C1 -136.9(3) . . . . ?
N3 Bi1 N1 C4 -112.5(3) . . . . ?
N4 Bi1 N1 C4 -176.3(3) . . . . ?
N2 Bi1 N1 C4 -48.2(3) . . . . ?
O4 Bi1 N1 C4 123.1(2) . . . . ?
O8 Bi1 N1 C4 6.3(3) . . . . ?
N3 Bi1 N2 C9 -35.3(3) . . . . ?
N4 Bi1 N2 C9 -99.6(3) . . . . ?
N1 Bi1 N2 C9 -163.3(3) . . . . ?
O4 Bi1 N2 C9 31.1(4) . . . . ?
O8 Bi1 N2 C9 51.8(3) . . . . ?
N3 Bi1 N2 C6 178.2(3) . . . . ?
N4 Bi1 N2 C6 113.9(2) . . . . ?
N1 Bi1 N2 C6 50.2(2) . . . . ?
O4 Bi1 N2 C6 -115.4(3) . . . . ?
O8 Bi1 N2 C6 -94.7(3) . . . . ?
N4 Bi1 N3 C14 -44.2(3) . . . . ?
N2 Bi1 N3 C14 -171.7(3) . . . . ?
N1 Bi1 N3 C14 -108.3(3) . . . . ?
O4 Bi1 N3 C14 33.0(3) . . . . ?
O8 Bi1 N3 C14 109.1(3) . . . . ?
N4 Bi1 N3 C11 160.6(3) . . . . ?
N2 Bi1 N3 C11 33.0(3) . . . . ?
N1 Bi1 N3 C11 96.4(3) . . . . ?
O4 Bi1 N3 C11 -122.2(3) . . . . ?
O8 Bi1 N3 C11 -46.1(3) . . . . ?
N3 Bi1 N4 C19 -171.1(3) . . . . ?
N2 Bi1 N4 C19 -106.3(3) . . . . ?
N1 Bi1 N4 C19 -43.2(3) . . . . ?
O4 Bi1 N4 C19 94.4(3) . . . . ?
O8 Bi1 N4 C19 133.5(3) . . . . ?
N3 Bi1 N4 C16 49.6(2) . . . . ?
N2 Bi1 N4 C16 114.4(2) . . . . ?
N1 Bi1 N4 C16 177.6(3) . . . . ?
O4 Bi1 N4 C16 -44.8(2) . . . . ?
O8 Bi1 N4 C16 -5.8(4) . . . . ?
C4 N1 C1 C20 -175.2(4) . . . . ?
Bi1 N1 C1 C20 -27.8(5) . . . . ?
C4 N1 C1 C2 2.5(4) . . . . ?
Bi1 N1 C1 C2 149.8(3) . . . . ?
N1 C1 C2 C3 -2.5(5) . . . . ?
C20 C1 C2 C3 175.3(4) . . . . ?
C1 C2 C3 C4 1.4(5) . . . . ?
C1 N1 C4 C5 177.1(3) . . . . ?
Bi1 N1 C4 C5 28.8(5) . . . . ?
C1 N1 C4 C3 -1.7(4) . . . . ?
Bi1 N1 C4 C3 -150.0(2) . . . . ?
C2 C3 C4 N1 0.1(4) . . . . ?
C2 C3 C4 C5 -178.7(4) . . . . ?
N1 C4 C5 C6 13.8(6) . . . . ?
C3 C4 C5 C6 -167.6(4) . . . . ?
N1 C4 C5 C21 -167.5(3) . . . . ?
C3 C4 C5 C21 11.1(5) . . . . ?
C9 N2 C6 C5 173.5(3) . . . . ?
Bi1 N2 C6 C5 -34.1(4) . . . . ?
C9 N2 C6 C7 -0.6(4) . . . . ?
Bi1 N2 C6 C7 151.8(2) . . . . ?
C4 C5 C6 N2 -11.0(6) . . . . ?
C21 C5 C6 N2 170.3(3) . . . . ?
C4 C5 C6 C7 162.4(3) . . . . ?
C21 C5 C6 C7 -16.4(5) . . . . ?
N2 C6 C7 C8 1.9(4) . . . . ?
C5 C6 C7 C8 -172.3(3) . . . . ?
C6 C7 C8 C9 -2.3(4) . . . . ?
C6 N2 C9 C10 177.5(3) . . . . ?
Bi1 N2 C9 C10 27.5(5) . . . . ?
C6 N2 C9 C8 -0.8(4) . . . . ?
Bi1 N2 C9 C8 -150.7(2) . . . . ?
C7 C8 C9 N2 2.0(4) . . . . ?
C7 C8 C9 C10 -176.2(3) . . . . ?
N2 C9 C10 C11 1.0(6) . . . . ?
C8 C9 C10 C11 179.0(3) . . . . ?
N2 C9 C10 C29 174.4(3) . . . . ?
C8 C9 C10 C29 -7.6(5) . . . . ?
C14 N3 C11 C10 178.4(3) . . . . ?
Bi1 N3 C11 C10 -23.2(5) . . . . ?
C14 N3 C11 C12 0.3(4) . . . . ?
Bi1 N3 C11 C12 158.7(2) . . . . ?
C9 C10 C11 N3 -3.4(6) . . . . ?
C29 C10 C11 N3 -177.0(3) . . . . ?
C9 C10 C11 C12 174.4(3) . . . . ?
C29 C10 C11 C12 0.8(5) . . . . ?
N3 C11 C12 C13 -1.4(4) . . . . ?
C10 C11 C12 C13 -179.5(3) . . . . ?
C11 C12 C13 C14 1.8(4) . . . . ?
C11 N3 C14 C15 -176.4(3) . . . . ?
Bi1 N3 C14 C15 24.2(5) . . . . ?
C11 N3 C14 C13 0.8(4) . . . . ?
Bi1 N3 C14 C13 -158.6(2) . . . . ?
C12 C13 C14 N3 -1.7(4) . . . . ?
C12 C13 C14 C15 175.6(3) . . . . ?
N3 C14 C15 C16 13.8(6) . . . . ?
C13 C14 C15 C16 -163.0(4) . . . . ?
N3 C14 C15 C37 -167.8(3) . . . . ?
C13 C14 C15 C37 15.4(5) . . . . ?
C19 N4 C16 C15 177.0(3) . . . . ?
Bi1 N4 C16 C15 -37.8(4) . . . . ?
C19 N4 C16 C17 0.0(4) . . . . ?
Bi1 N4 C16 C17 145.2(2) . . . . ?
C14 C15 C16 N4 -5.7(6) . . . . ?
C37 C15 C16 N4 175.9(3) . . . . ?
C14 C15 C16 C17 170.9(3) . . . . ?
C37 C15 C16 C17 -7.5(5) . . . . ?
N4 C16 C17 C18 0.6(4) . . . . ?
C15 C16 C17 C18 -176.5(4) . . . . ?
C16 C17 C18 C19 -0.9(4) . . . . ?
C16 N4 C19 C20 177.4(4) . . . . ?
Bi1 N4 C19 C20 33.7(5) . . . . ?
C16 N4 C19 C18 -0.5(4) . . . . ?
Bi1 N4 C19 C18 -144.1(3) . . . . ?
C17 C18 C19 N4 0.9(4) . . . . ?
C17 C18 C19 C20 -177.0(4) . . . . ?
N4 C19 C20 C1 1.1(6) . . . . ?
C18 C19 C20 C1 178.6(4) . . . . ?
N4 C19 C20 C47 -177.1(4) . . . . ?
C18 C19 C20 C47 0.5(6) . . . . ?
N1 C1 C20 C19 -4.1(7) . . . . ?
C2 C1 C20 C19 178.6(4) . . . . ?
N1 C1 C20 C47 174.1(4) . . . . ?
C2 C1 C20 C47 -3.2(6) . . . . ?
C4 C5 C21 C22 -66.9(4) . . . . ?
C6 C5 C21 C22 111.8(4) . . . . ?
C4 C5 C21 C26 113.7(4) . . . . ?
C6 C5 C21 C26 -67.6(4) . . . . ?
C26 C21 C22 C23 3.0(5) . . . . ?
C5 C21 C22 C23 -176.4(3) . . . . ?
C21 C22 C23 C24 -2.2(6) . . . . ?
C22 C23 C24 C25 0.2(6) . . . . ?
C23 C24 C25 C26 1.1(6) . . . . ?
C24 C25 C26 C21 -0.3(6) . . . . ?
C24 C25 C26 N5 -178.7(4) . . . . ?
C22 C21 C26 C25 -1.6(5) . . . . ?
C5 C21 C26 C25 177.7(3) . . . . ?
C22 C21 C26 N5 176.8(3) . . . . ?
C5 C21 C26 N5 -3.8(5) . . . . ?
C27 N5 C26 C25 -12.9(6) . . . . ?
C27 N5 C26 C21 168.7(4) . . . . ?
C26 N5 C27 O1 -1.3(7) . . . . ?
C26 N5 C27 C28 179.1(4) . . . . ?
C11 C10 C29 C30 98.8(4) . . . . ?
C9 C10 C29 C30 -75.3(4) . . . . ?
C11 C10 C29 C34 -73.1(4) . . . . ?
C9 C10 C29 C34 112.9(4) . . . . ?
C34 C29 C30 C31 4.2(5) . . . . ?
C10 C29 C30 C31 -168.0(3) . . . . ?
C29 C30 C31 C32 -0.1(6) . . . . ?
C30 C31 C32 C33 -3.4(6) . . . . ?
C31 C32 C33 C34 2.6(6) . . . . ?
C32 C33 C34 C29 1.6(5) . . . . ?
C32 C33 C34 N6 -176.1(3) . . . . ?
C30 C29 C34 C33 -4.9(5) . . . . ?
C10 C29 C34 C33 167.0(3) . . . . ?
C30 C29 C34 N6 172.9(3) . . . . ?
C10 C29 C34 N6 -15.2(5) . . . . ?
C35 N6 C34 C33 -37.3(6) . . . . ?
C35 N6 C34 C29 144.9(4) . . . . ?
C34 N6 C35 O2 -8.3(7) . . . . ?
C34 N6 C35 C36 171.4(4) . . . . ?
C16 C15 C37 C38 107.6(4) . . . . ?
C14 C15 C37 C38 -70.9(5) . . . . ?
C16 C15 C37 C42 -74.8(4) . . . . ?
C14 C15 C37 C42 106.7(4) . . . . ?
C42 C37 C38 C39 -1.6(6) . . . . ?
C15 C37 C38 C39 176.0(3) . . . . ?
C37 C38 C39 C40 -1.9(6) . . . . ?
C38 C39 C40 C41 2.3(6) . . . . ?
C39 C40 C41 C42 0.9(6) . . . . ?
C40 C41 C42 C37 -4.5(5) . . . . ?
C40 C41 C42 N7 176.8(3) . . . . ?
C38 C37 C42 C41 4.8(5) . . . . ?
C15 C37 C42 C41 -172.8(3) . . . . ?
C38 C37 C42 N7 -176.5(3) . . . . ?
C15 C37 C42 N7 5.9(5) . . . . ?
C43 N7 C42 C41 -38.1(5) . . . . ?
C43 N7 C42 C37 143.1(4) . . . . ?
C42 N7 C43 O3 6.2(6) . . . . ?
C42 N7 C43 C44 -174.1(3) . . . . ?
O3 C43 C44 C45 -116.4(4) . . . . ?
N7 C43 C44 C45 63.9(5) . . . . ?
C43 C44 C45 C46 -81.2(5) . . . . ?
Bi1 O4 C46 O5 -16.3(4) . . . . ?
Bi1 O4 C46 C45 163.7(3) . . . . ?
C44 C45 C46 O4 10.1(6) . . . . ?
C44 C45 C46 O5 -170.0(4) . . . . ?
C19 C20 C47 C52 96.9(5) . . . . ?
C1 C20 C47 C52 -81.4(5) . . . . ?
C19 C20 C47 C48 -82.3(5) . . . . ?
C1 C20 C47 C48 99.4(5) . . . . ?
C52 C47 C48 C49 0.7(7) . . . . ?
C20 C47 C48 C49 179.9(4) . . . . ?
C47 C48 C49 C50 0.8(8) . . . . ?
C48 C49 C50 C51 -3.0(8) . . . . ?
C49 C50 C51 C52 3.6(7) . . . . ?
C48 C47 C52 C51 0.0(6) . . . . ?
C20 C47 C52 C51 -179.2(4) . . . . ?
C48 C47 C52 N8 177.6(4) . . . . ?
C20 C47 C52 N8 -1.6(6) . . . . ?
C50 C51 C52 C47 -2.0(6) . . . . ?
C50 C51 C52 N8 -179.7(4) . . . . ?
C53 N8 C52 C47 146.0(5) . . . . ?
C53 N8 C52 C51 -36.3(7) . . . . ?
C52 N8 C53 O6 -0.4(9) . . . . ?
C52 N8 C53 C54 179.5(5) . . . . ?
